data_1100174
loop_
_publ_author_name
'Gr\"ob, Thorsten'
'Neum\"uller, Bernhard'
'Harms, Klaus'
'Schmock, Fritjof'
'Greiner, Andreas'
'Dehnicke, Kurt'

_publ_section_title
;
 Die Kristallstrukturen vontrans-[NiBr~2~(Pyridin)~4~] und
 [Ni(HNPEt~3~)~4~]I~2~
;
_journal_coden_ASTM ZAACAB
_journal_issue 8
_journal_name_full
;
 Zeitschrift fuer Anorganische und Allgemeine Chemie
;
_journal_page_first 1928
_journal_page_last 1931
_journal_paper_doi 10.1002/1521-3749(200108)627:8<1928::AID-ZAAC1928>3.0.CO;2-V
_journal_volume 627
_journal_year 2001
_chemical_formula_moiety
;
C24 H64 N4 Ni1 P4 2+,2(I1 1-)
;
_chemical_formula_sum 'C24 H64 I2 N4 Ni P4'
_chemical_name_systematic
;
tetrakis(Triethylphosphoraneimino-N)-nickel(ii) di-iodide
;
_space_group_IT_number 14
_symmetry_cell_setting monoclinic
_symmetry_space_group_name_Hall '-P 2ybc'
_symmetry_space_group_name_H-M 'P 1 21/c 1'
_cell_angle_alpha 90
_cell_angle_beta 111.040(8)
_cell_angle_gamma 90
_cell_formula_units_Z 4
_cell_length_a 19.349(2)
_cell_length_b 10.7833(7)
_cell_length_c 19.663(2)
_cell_volume 3829.087
_diffrn_ambient_temperature 193
_exptl_crystal_colour colorless.
_exptl_crystal_density_diffrn 1.466
_exptl_crystal_description prism
_refine_ls_R_factor_gt 4.3
_refine_ls_wR_factor_gt 4.3
_cod_original_sg_symbol_H-M 'P 21/c'
_cod_original_formula_sum 'C24 H64 I2 N4 Ni1 P4'
_cod_database_code 1100174

loop_
_symmetry_equiv_pos_site_id
_symmetry_equiv_pos_as_xyz
1 x,y,z
2 x,1/2-y,1/2+z
3 -x,-y,-z
4 -x,-1/2+y,-1/2-z

loop_
_atom_site_disorder_group
_atom_site_disorder_assembly
_atom_site_label
_atom_site_type_symbol
_atom_site_fract_x
_atom_site_fract_y
_atom_site_fract_z
. . I1 I 0.11116(2) 0.38770(3) 0.17339(2)
. . Ni1 Ni 0.25438(3) 0.05871(5) 0.33709(3)
. . P1 P 0.10804(6) -0.02781(12) 0.19181(6)
. . N1 N 0.1684(2) 0.0640(4) 0.2438(2)
. . H1 H 0.156(3) 0.123(5) 0.238(3)
. . I2 I 0.37223(2) -0.27445(3) 0.52034(2)
. . P2 P 0.38973(7) -0.04050(12) 0.29256(7)
. . N2 N 0.3377(2) -0.0521(4) 0.3391(2)
. . H2 H 0.354(3) -0.092(5) 0.374(3)
. . P3 P 0.31882(7) 0.33841(11) 0.38993(7)
. . N3 N 0.2731(3) 0.2389(4) 0.3311(2)
. . H3 H 0.255(3) 0.265(6) 0.299(3)
. . P4 P 0.18975(8) 0.00140(15) 0.46637(7)
. . N4 N 0.2478(3) -0.0106(5) 0.4270(2)
. . H4 H 0.270(3) -0.064(6) 0.442(3)
. . C1 C 0.0250(3) -0.0434(5) 0.2124(3)
. . H5 H -0.00990 -0.09890 0.17600
. . H6 H 0.03760 -0.08250 0.26090
. . C2 C -0.0129(3) 0.0805(6) 0.2123(4)
. . H7 H -0.05430 0.06840 0.22920
. . H8 H -0.03150 0.11440 0.16270
. . H9 H 0.02280 0.13850 0.24490
. . C3 C 0.1444(3) -0.1817(5) 0.1941(3)
. . H10 H 0.10540 -0.23400 0.15950
. . H11 H 0.18620 -0.17780 0.17630
. . C4 C 0.1711(4) -0.2449(5) 0.2677(3)
. . H12 H 0.18550 -0.33050 0.26220
. . H13 H 0.13130 -0.24530 0.28740
. . H14 H 0.21390 -0.20000 0.30100
. . C5 C 0.0763(3) 0.0215(6) 0.0975(3)
. . H15 H 0.04290 -0.04300 0.06710
. . H16 H 0.04690 0.09840 0.09250
. . C6 C 0.1371(4) 0.0452(7) 0.0684(3)
. . H17 H 0.11550 0.07220 0.01750
. . H18 H 0.16540 -0.03130 0.07120
. . H19 H 0.17010 0.11000 0.09750
. . C7 C 0.4115(3) -0.1874(5) 0.2604(3)
. . H20 H 0.44220 -0.17140 0.23050
. . H21 H 0.44150 -0.23730 0.30300
. . C8 C 0.3440(3) -0.2630(6) 0.2154(3)
. . H22 H 0.36020 -0.34210 0.20170
. . H23 H 0.31560 -0.21680 0.17130
. . H24 H 0.31280 -0.27870 0.24420
. . C9 C 0.3413(3) 0.0543(6) 0.2153(3)
. . H25 H 0.29450 0.01190 0.18650
. . H26 H 0.32800 0.13330 0.23310
. . C10 C 0.3827(4) 0.0845(7) 0.1647(3)
. . H27 H 0.35210 0.13830 0.12520
. . H28 H 0.39370 0.00760 0.14410
. . H29 H 0.42910 0.12720 0.19220
. . C11 C 0.4788(3) 0.0303(5) 0.3388(3)
. . H30 H 0.50750 0.03080 0.30600
. . H31 H 0.47160 0.11740 0.35070
. . C12 C 0.5222(4) -0.0380(6) 0.4080(4)
. . H32 H 0.56780 0.00760 0.43420
. . H33 H 0.53460 -0.12120 0.39590
. . H34 H 0.49230 -0.04470 0.43890
. . C13 C 0.2686(3) 0.4078(5) 0.4416(3)
. . H35 H 0.25610 0.34260 0.47080
. . H36 H 0.30100 0.46900 0.47600
. . C14 C 0.1985(3) 0.4715(7) 0.3948(3)
. . H37 H 0.17060 0.49810 0.42510
. . H38 H 0.16830 0.41390 0.35740
. . H39 H 0.21090 0.54410 0.37140
. . C15 C 0.3964(3) 0.2633(5) 0.4559(3)
. . H40 H 0.37810 0.19510 0.47870
. . H41 H 0.42730 0.22590 0.43060
. . C16 C 0.4447(3) 0.3488(5) 0.5158(3)
. . H42 H 0.48920 0.30400 0.54610
. . H43 H 0.41690 0.37630 0.54600
. . H44 H 0.45920 0.42110 0.49370
. . C17 C 0.3522(3) 0.4653(5) 0.3511(3)
. . H45 H 0.31010 0.50220 0.31120
. . H46 H 0.37260 0.52980 0.38890
. . C18 C 0.4121(4) 0.4270(6) 0.3212(3)
. . H47 H 0.42570 0.49860 0.29800
. . H48 H 0.39310 0.36060 0.28530
. . H49 H 0.45580 0.39740 0.36130
2 A C19? C 0.1603(8) -0.1151(11) 0.5132(7)
2 A H50? H 0.20540 -0.16200 0.54150
2 A H51? H 0.14460 -0.07090 0.54940
1 A C20 C 0.1341(7) -0.1471(10) 0.4426(5)
1 A H52 H 0.09270 -0.13000 0.39630
1 A H53 H 0.16630 -0.20810 0.43080
. . C21 C 0.1059(8) -0.2038(12) 0.4818(7)
1 A H54 H 0.08370 -0.28130 0.45790
1 A H55 H 0.06760 -0.15190 0.48920
1 A H56 H 0.14430 -0.22240 0.52910
2 A H57? H 0.09990 -0.25570 0.51900
2 A H58? H 0.12120 -0.25340 0.44920
2 A H59? H 0.05960 -0.16420 0.45510
1 A C22 C 0.2300(5) 0.0019(8) 0.5616(4)
1 A H60 H 0.19090 -0.00620 0.58280
1 A H61 H 0.26410 -0.06940 0.57820
2 A C23? C 0.2340(9) 0.1106(15) 0.5468(7)
2 A H62? H 0.25300 0.18360 0.52850
2 A H63? H 0.19430 0.14060 0.56330
1 A C24 C 0.2710(7) 0.1188(10) 0.5864(7)
1 A H64 H 0.29780 0.11520 0.63910
1 A H65 H 0.23610 0.18840 0.57490
1 A H66 H 0.30630 0.13040 0.56160
2 A C25? C 0.2935(10) 0.064(2) 0.6101(10)
2 A H67? H 0.33500 0.03840 0.59590
2 A H68? H 0.27590 -0.00710 0.63020
2 A H69? H 0.31000 0.12960 0.64700
. . C26 C 0.1240(4) 0.1170(6) 0.4207(4)
. . H70 H 0.15110 0.19600 0.42410
. . H71 H 0.10300 0.09420 0.36850
. . C27 C 0.0607(3) 0.1411(7) 0.4459(3)
. . H72 H 0.03550 0.21790 0.42360
. . H73 H 0.07950 0.14960 0.49910
. . H74 H 0.02570 0.07180 0.43140

loop_
_atom_type_symbol
_atom_type_radius_bond
C 0.68
H 0.23
I 1.40
N 0.68
Ni 1.50
P 1.05
